data_7050045
loop_
_publ_author_name
'Carmalt, Claire J.'
'Peters, Emily S.'
'Parkin, Ivan P.'
'Tocher, Derek A.'

_publ_section_title
;
 Reactivity of tetrakisdimethylamido-titanium(iv) and -zirconium(iv)
 with thiols
;
_journal_issue 4
_journal_name_full 'New Journal of Chemistry'
_journal_page_first 620
_journal_paper_doi 10.1039/b413060j
_journal_volume 29
_journal_year 2005
_chemical_formula_sum 'C40 H93 Cl4 N S9 Zr2'
_chemical_formula_weight 1200.93
_chemical_name_systematic
;
?
;
_space_group_IT_number 14
_symmetry_cell_setting monoclinic
_symmetry_space_group_name_Hall '-P 2ybc'
_symmetry_space_group_name_H-M 'P 1 21/c 1'
_atom_sites_solution_hydrogens geom
_atom_sites_solution_primary direct
_atom_sites_solution_secondary difmap
_audit_creation_method SHELXL-97
_cell_angle_alpha 90.00
_cell_angle_beta 94.2710(10)
_cell_angle_gamma 90.00
_cell_formula_units_Z 4
_cell_length_a 11.8588(6)
_cell_length_b 18.7448(10)
_cell_length_c 27.2112(14)
_cell_measurement_temperature 150(2)
_cell_volume 6032.0(5)
_computing_cell_refinement 'Bruker SAINT'
_computing_data_collection 'Bruker SMART'
_computing_data_reduction 'Bruker SAINT'
_computing_structure_refinement 'SHELXL-97 (Sheldrick, 1997)'
_computing_structure_solution 'SHELXS-97 (Sheldrick, 1990)'
_diffrn_ambient_temperature 150(2)
_diffrn_measured_fraction_theta_full 0.997
_diffrn_measured_fraction_theta_max 0.941
_diffrn_measurement_device_type 'Bruker SMART APEX diffractometer'
_diffrn_measurement_method '\w rotation with narrow frames'
_diffrn_radiation_monochromator graphite
_diffrn_radiation_source 'fine-focus sealed tube'
_diffrn_radiation_type MoK\a
_diffrn_radiation_wavelength 0.71073
_diffrn_reflns_av_R_equivalents 0.0318
_diffrn_reflns_av_sigmaI/netI 0.0316
_diffrn_reflns_limit_h_max 15
_diffrn_reflns_limit_h_min -15
_diffrn_reflns_limit_k_max 24
_diffrn_reflns_limit_k_min -24
_diffrn_reflns_limit_l_max 35
_diffrn_reflns_limit_l_min -34
_diffrn_reflns_number 52874
_diffrn_reflns_theta_full 26.00
_diffrn_reflns_theta_max 28.32
_diffrn_reflns_theta_min 1.32
_diffrn_standards_number 0
_exptl_absorpt_coefficient_mu 0.861
_exptl_absorpt_correction_T_max 0.7703
_exptl_absorpt_correction_T_min 0.6778
_exptl_absorpt_correction_type multi-scan
_exptl_crystal_colour yellow
_exptl_crystal_density_diffrn 1.322
_exptl_crystal_density_method 'not measured'
_exptl_crystal_description block
_exptl_crystal_F_000 2528
_exptl_crystal_size_max 0.49
_exptl_crystal_size_mid 0.44
_exptl_crystal_size_min 0.32
_refine_diff_density_max 1.680
_refine_diff_density_min -1.461
_refine_diff_density_rms 0.091
_refine_ls_extinction_method none
_refine_ls_goodness_of_fit_ref 1.126
_refine_ls_hydrogen_treatment mixed
_refine_ls_matrix_type full
_refine_ls_number_parameters 505
_refine_ls_number_reflns 14128
_refine_ls_number_restraints 0
_refine_ls_restrained_S_all 1.126
_refine_ls_R_factor_all 0.0584
_refine_ls_R_factor_gt 0.0494
_refine_ls_shift/su_max 0.001
_refine_ls_shift/su_mean 0.000
_refine_ls_structure_factor_coef Fsqd
_refine_ls_weighting_details 'calc w=1/[\s^2^(Fo^2^)+(0.0423P)^2^+10.8183P] where P=(Fo^2^+2Fc^2^)/3'
_refine_ls_weighting_scheme calc
_refine_ls_wR_factor_gt 0.1086
_refine_ls_wR_factor_ref 0.1127
_reflns_number_gt 12313
_reflns_number_total 14128
_reflns_threshold_expression I>2\s(I)
_cod_data_source_file b413060j.txt
_cod_data_source_block str0222
_cod_original_sg_symbol_H-M P2(1)/c
_cod_database_code 7050045

loop_
_symmetry_equiv_pos_as_xyz
'x, y, z'
'-x, y+1/2, -z+1/2'
'-x, -y, -z'
'x, -y-1/2, z-1/2'

loop_
_atom_site_label
_atom_site_type_symbol
_atom_site_fract_x
_atom_site_fract_y
_atom_site_fract_z
_atom_site_U_iso_or_equiv
_atom_site_adp_type
_atom_site_occupancy
_atom_site_symmetry_multiplicity
_atom_site_calc_flag
_atom_site_refinement_flags
_atom_site_disorder_assembly
_atom_site_disorder_group
Zr1 Zr 0.19570(2) 0.453689(14) 0.183133(10) 0.01426(7) Uani 1 1 d . . .
Zr2 Zr 0.28081(2) 0.451665(14) 0.322807(10) 0.01434(7) Uani 1 1 d . . .
S1 S 0.34856(7) 0.47657(4) 0.13020(3) 0.02519(17) Uani 1 1 d . . .
S2 S 0.04014(7) 0.53286(4) 0.15248(3) 0.02338(16) Uani 1 1 d . . .
S3 S 0.13207(6) 0.32926(4) 0.15533(3) 0.02038(15) Uani 1 1 d . . .
S4 S 0.20863(6) 0.55158(4) 0.25563(2) 0.01550(13) Uani 1 1 d . . .
S5 S 0.36261(6) 0.39140(4) 0.24322(3) 0.01589(14) Uani 1 1 d . . .
S6 S 0.11164(5) 0.39796(4) 0.26360(3) 0.01511(13) Uani 1 1 d . . .
S7 S 0.43266(6) 0.53780(4) 0.34598(3) 0.02327(16) Uani 1 1 d . . .
S8 S 0.15351(8) 0.46114(5) 0.38955(3) 0.03016(19) Uani 1 1 d . . .
S9 S 0.33460(6) 0.32589(4) 0.35091(3) 0.02081(15) Uani 1 1 d . . .
C1 C 0.3557(3) 0.53561(18) 0.07565(12) 0.0255(7) Uani 1 1 d . . .
C2 C 0.4826(3) 0.5439(3) 0.06933(17) 0.0495(11) Uani 1 1 d . . .
H2A H 0.4933 0.5747 0.0410 0.074 Uiso 1 1 calc R . .
H2B H 0.5157 0.4969 0.0639 0.074 Uiso 1 1 calc R . .
H2C H 0.5198 0.5653 0.0991 0.074 Uiso 1 1 calc R . .
C3 C 0.3002(4) 0.5006(3) 0.03077(15) 0.0530(12) Uani 1 1 d . . .
H3A H 0.3045 0.5322 0.0023 0.080 Uiso 1 1 calc R . .
H3B H 0.2208 0.4908 0.0360 0.080 Uiso 1 1 calc R . .
H3C H 0.3390 0.4556 0.0246 0.080 Uiso 1 1 calc R . .
C4 C 0.3052(4) 0.6079(2) 0.08440(16) 0.0527(12) Uani 1 1 d . . .
H4A H 0.3102 0.6376 0.0550 0.079 Uiso 1 1 calc R . .
H4B H 0.3468 0.6307 0.1126 0.079 Uiso 1 1 calc R . .
H4C H 0.2257 0.6023 0.0912 0.079 Uiso 1 1 calc R . .
C5 C -0.0637(3) 0.51975(19) 0.09859(12) 0.0284(7) Uani 1 1 d . . .
C6 C -0.1805(3) 0.5206(3) 0.11798(15) 0.0450(10) Uani 1 1 d . . .
H6A H -0.2378 0.5139 0.0905 0.068 Uiso 1 1 calc R . .
H6B H -0.1928 0.5665 0.1340 0.068 Uiso 1 1 calc R . .
H6C H -0.1862 0.4819 0.1419 0.068 Uiso 1 1 calc R . .
C7 C -0.0504(4) 0.5830(2) 0.06436(15) 0.0465(11) Uani 1 1 d . . .
H7A H -0.1039 0.5783 0.0353 0.070 Uiso 1 1 calc R . .
H7B H 0.0269 0.5841 0.0540 0.070 Uiso 1 1 calc R . .
H7C H -0.0658 0.6274 0.0818 0.070 Uiso 1 1 calc R . .
C8 C -0.0438(3) 0.4508(2) 0.07194(14) 0.0361(8) Uani 1 1 d . . .
H8A H -0.1000 0.4459 0.0439 0.054 Uiso 1 1 calc R . .
H8B H -0.0507 0.4106 0.0945 0.054 Uiso 1 1 calc R . .
H8C H 0.0323 0.4511 0.0601 0.054 Uiso 1 1 calc R . .
C9 C 0.1912(3) 0.28322(17) 0.10237(12) 0.0257(7) Uani 1 1 d . . .
C10 C 0.1374(4) 0.2092(2) 0.10048(16) 0.0430(10) Uani 1 1 d . . .
H10A H 0.1655 0.1820 0.0731 0.065 Uiso 1 1 calc R . .
H10B H 0.0551 0.2139 0.0956 0.065 Uiso 1 1 calc R . .
H10C H 0.1573 0.1842 0.1316 0.065 Uiso 1 1 calc R . .
C11 C 0.1605(4) 0.3226(2) 0.05475(13) 0.0400(9) Uani 1 1 d . . .
H11A H 0.1924 0.2975 0.0274 0.060 Uiso 1 1 calc R . .
H11B H 0.1912 0.3712 0.0571 0.060 Uiso 1 1 calc R . .
H11C H 0.0780 0.3248 0.0489 0.060 Uiso 1 1 calc R . .
C12 C 0.3187(3) 0.2770(2) 0.11055(15) 0.0374(9) Uani 1 1 d . . .
H12A H 0.3484 0.2526 0.0824 0.056 Uiso 1 1 calc R . .
H12B H 0.3382 0.2497 0.1407 0.056 Uiso 1 1 calc R . .
H12C H 0.3519 0.3248 0.1139 0.056 Uiso 1 1 calc R . .
C13 C 0.2738(2) 0.64054(15) 0.24404(11) 0.0180(6) Uani 1 1 d . . .
C14 C 0.2681(3) 0.68538(17) 0.29053(12) 0.0286(7) Uani 1 1 d . . .
H14A H 0.3018 0.7323 0.2854 0.043 Uiso 1 1 calc R . .
H14B H 0.3098 0.6613 0.3182 0.043 Uiso 1 1 calc R . .
H14C H 0.1889 0.6913 0.2978 0.043 Uiso 1 1 calc R . .
C15 C 0.2003(3) 0.67568(16) 0.20231(12) 0.0234(6) Uani 1 1 d . . .
H15A H 0.2316 0.7225 0.1950 0.035 Uiso 1 1 calc R . .
H15B H 0.1232 0.6814 0.2123 0.035 Uiso 1 1 calc R . .
H15C H 0.1990 0.6456 0.1728 0.035 Uiso 1 1 calc R . .
C16 C 0.3943(3) 0.63336(17) 0.22968(13) 0.0252(7) Uani 1 1 d . . .
H16A H 0.4254 0.6808 0.2239 0.038 Uiso 1 1 calc R . .
H16B H 0.3951 0.6049 0.1995 0.038 Uiso 1 1 calc R . .
H16C H 0.4403 0.6097 0.2563 0.038 Uiso 1 1 calc R . .
C17 C 0.5197(2) 0.39600(16) 0.23790(11) 0.0192(6) Uani 1 1 d . . .
C18 C 0.5746(3) 0.36089(18) 0.28392(12) 0.0247(7) Uani 1 1 d . . .
H18A H 0.6569 0.3620 0.2828 0.037 Uiso 1 1 calc R . .
H18B H 0.5490 0.3113 0.2855 0.037 Uiso 1 1 calc R . .
H18C H 0.5531 0.3868 0.3131 0.037 Uiso 1 1 calc R . .
C19 C 0.5611(3) 0.47252(17) 0.23333(13) 0.0247(7) Uani 1 1 d . . .
H19A H 0.6430 0.4725 0.2306 0.037 Uiso 1 1 calc R . .
H19B H 0.5435 0.4997 0.2626 0.037 Uiso 1 1 calc R . .
H19C H 0.5234 0.4946 0.2039 0.037 Uiso 1 1 calc R . .
C20 C 0.5445(3) 0.35330(18) 0.19235(12) 0.0251(7) Uani 1 1 d . . .
H20A H 0.6259 0.3544 0.1882 0.038 Uiso 1 1 calc R . .
H20B H 0.5035 0.3742 0.1632 0.038 Uiso 1 1 calc R . .
H20C H 0.5201 0.3038 0.1962 0.038 Uiso 1 1 calc R . .
C21 C -0.0416(2) 0.41497(17) 0.27168(11) 0.0210(6) Uani 1 1 d . . .
C22 C -0.0671(3) 0.49408(18) 0.27776(13) 0.0275(7) Uani 1 1 d . . .
H22A H -0.1479 0.5004 0.2819 0.041 Uiso 1 1 calc R . .
H22B H -0.0471 0.5201 0.2484 0.041 Uiso 1 1 calc R . .
H22C H -0.0229 0.5126 0.3068 0.041 Uiso 1 1 calc R . .
C23 C -0.0711(3) 0.37341(19) 0.31717(12) 0.0287(7) Uani 1 1 d . . .
H23A H -0.1510 0.3809 0.3226 0.043 Uiso 1 1 calc R . .
H23B H -0.0239 0.3902 0.3460 0.043 Uiso 1 1 calc R . .
H23C H -0.0573 0.3225 0.3121 0.043 Uiso 1 1 calc R . .
C24 C -0.1062(3) 0.3844(2) 0.22586(12) 0.0287(7) Uani 1 1 d . . .
H24A H -0.1875 0.3916 0.2281 0.043 Uiso 1 1 calc R . .
H24B H -0.0903 0.3332 0.2235 0.043 Uiso 1 1 calc R . .
H24C H -0.0822 0.4086 0.1965 0.043 Uiso 1 1 calc R . .
C25 C 0.5419(3) 0.52523(18) 0.39794(12) 0.0242(6) Uani 1 1 d . . .
C26 C 0.5205(3) 0.45869(19) 0.42715(13) 0.0330(8) Uani 1 1 d . . .
H26A H 0.5795 0.4538 0.4541 0.049 Uiso 1 1 calc R . .
H26B H 0.5217 0.4169 0.4055 0.049 Uiso 1 1 calc R . .
H26C H 0.4464 0.4622 0.4407 0.049 Uiso 1 1 calc R . .
C27 C 0.5369(3) 0.5908(2) 0.43054(15) 0.0395(9) Uani 1 1 d . . .
H27A H 0.5934 0.5865 0.4586 0.059 Uiso 1 1 calc R . .
H27B H 0.4614 0.5947 0.4427 0.059 Uiso 1 1 calc R . .
H27C H 0.5528 0.6335 0.4114 0.059 Uiso 1 1 calc R . .
C28 C 0.6566(3) 0.5214(2) 0.37615(15) 0.0384(9) Uani 1 1 d . . .
H28A H 0.7162 0.5148 0.4027 0.058 Uiso 1 1 calc R . .
H28B H 0.6701 0.5658 0.3585 0.058 Uiso 1 1 calc R . .
H28C H 0.6573 0.4811 0.3532 0.058 Uiso 1 1 calc R . .
C29 C 0.1307(3) 0.54339(18) 0.42522(12) 0.0272(7) Uani 1 1 d . . .
C30 C 0.0068(3) 0.5419(2) 0.43619(15) 0.0385(9) Uani 1 1 d . . .
H30A H -0.0107 0.5844 0.4551 0.058 Uiso 1 1 calc R . .
H30B H -0.0080 0.4991 0.4554 0.058 Uiso 1 1 calc R . .
H30C H -0.0407 0.5412 0.4052 0.058 Uiso 1 1 calc R . .
C31 C 0.1563(4) 0.6092(2) 0.39616(16) 0.0417(9) Uani 1 1 d . . .
H31A H 0.1435 0.6518 0.4159 0.063 Uiso 1 1 calc R . .
H31B H 0.1066 0.6106 0.3657 0.063 Uiso 1 1 calc R . .
H31C H 0.2353 0.6080 0.3880 0.063 Uiso 1 1 calc R . .
C32 C 0.2057(4) 0.5387(3) 0.47289(14) 0.0473(11) Uani 1 1 d . . .
H32A H 0.1956 0.5816 0.4927 0.071 Uiso 1 1 calc R . .
H32B H 0.2850 0.5350 0.4653 0.071 Uiso 1 1 calc R . .
H32C H 0.1850 0.4965 0.4915 0.071 Uiso 1 1 calc R . .
C33 C 0.2908(3) 0.28231(17) 0.40809(12) 0.0271(7) Uani 1 1 d . . .
C34 C 0.3304(3) 0.3242(2) 0.45401(13) 0.0369(9) Uani 1 1 d . . .
H34A H 0.3058 0.2998 0.4832 0.055 Uiso 1 1 calc R . .
H34B H 0.2979 0.3722 0.4520 0.055 Uiso 1 1 calc R . .
H34C H 0.4131 0.3275 0.4564 0.055 Uiso 1 1 calc R . .
C35 C 0.3496(4) 0.2094(2) 0.40935(15) 0.0416(9) Uani 1 1 d . . .
H35A H 0.3303 0.1831 0.4387 0.062 Uiso 1 1 calc R . .
H35B H 0.4316 0.2163 0.4104 0.062 Uiso 1 1 calc R . .
H35C H 0.3243 0.1823 0.3797 0.062 Uiso 1 1 calc R . .
C36 C 0.1633(3) 0.2726(2) 0.40469(14) 0.0352(8) Uani 1 1 d . . .
H36A H 0.1408 0.2498 0.4348 0.053 Uiso 1 1 calc R . .
H36B H 0.1404 0.2426 0.3762 0.053 Uiso 1 1 calc R . .
H36C H 0.1265 0.3193 0.4008 0.053 Uiso 1 1 calc R . .
N1 N 0.2221(2) 0.23808(14) 0.25371(10) 0.0252(6) Uani 1 1 d . . .
H1A H 0.2095 0.2670 0.2265 0.030 Uiso 1 1 calc R . .
H1B H 0.2414 0.2669 0.2804 0.030 Uiso 1 1 calc R . .
C37 C 0.3177(3) 0.1902(2) 0.24584(15) 0.0391(9) Uani 1 1 d . . .
H37A H 0.3849 0.2187 0.2403 0.059 Uiso 1 1 calc R . .
H37B H 0.2986 0.1600 0.2170 0.059 Uiso 1 1 calc R . .
H37C H 0.3332 0.1601 0.2750 0.059 Uiso 1 1 calc R . .
C38 C 0.1164(3) 0.2000(2) 0.26232(16) 0.0375(9) Uani 1 1 d . . .
H38A H 0.0566 0.2348 0.2674 0.056 Uiso 1 1 calc R . .
H38B H 0.1285 0.1698 0.2916 0.056 Uiso 1 1 calc R . .
H38C H 0.0938 0.1703 0.2336 0.056 Uiso 1 1 calc R . .
Cl1 Cl 0.88721(13) 0.24646(8) 0.98519(4) 0.0681(4) Uani 1 1 d . . .
Cl2 Cl 0.71977(12) 0.19181(8) 0.91170(5) 0.0708(4) Uani 1 1 d . . .
C39 C 0.8572(4) 0.2227(3) 0.92419(17) 0.0578(13) Uani 1 1 d . . .
H39A H 0.9107 0.1850 0.9155 0.069 Uiso 1 1 calc R . .
H39B H 0.8692 0.2646 0.9031 0.069 Uiso 1 1 calc R . .
Cl3 Cl 0.76813(15) 0.30692(9) 0.10063(6) 0.0893(5) Uani 1 1 d . . .
Cl4 Cl 0.56557(19) 0.3089(2) 0.03500(10) 0.1868(17) Uani 1 1 d . . .
C40 C 0.6447(5) 0.2649(3) 0.0785(2) 0.0741(16) Uani 1 1 d . . .
H40A H 0.6647 0.2179 0.0650 0.089 Uiso 1 1 calc R . .
H40B H 0.5981 0.2561 0.1066 0.089 Uiso 1 1 calc R . .

loop_
_atom_site_aniso_label
_atom_site_aniso_U_11
_atom_site_aniso_U_22
_atom_site_aniso_U_33
_atom_site_aniso_U_23
_atom_site_aniso_U_13
_atom_site_aniso_U_12
Zr1 0.01378(13) 0.01463(13) 0.01402(13) -0.00042(10) -0.00124(9) 0.00037(10)
Zr2 0.01344(13) 0.01499(13) 0.01420(13) 0.00072(10) -0.00154(9) -0.00088(10)
S1 0.0221(4) 0.0299(4) 0.0243(4) 0.0073(3) 0.0060(3) 0.0033(3)
S2 0.0226(4) 0.0217(4) 0.0244(4) -0.0009(3) -0.0077(3) 0.0044(3)
S3 0.0214(3) 0.0173(3) 0.0220(4) -0.0042(3) -0.0015(3) -0.0014(3)
S4 0.0169(3) 0.0131(3) 0.0161(3) 0.0000(3) -0.0011(2) -0.0012(2)
S5 0.0121(3) 0.0176(3) 0.0175(3) -0.0001(3) -0.0011(2) 0.0017(2)
S6 0.0115(3) 0.0160(3) 0.0176(3) -0.0001(3) -0.0005(2) -0.0013(2)
S7 0.0222(4) 0.0205(4) 0.0256(4) 0.0019(3) -0.0081(3) -0.0047(3)
S8 0.0384(5) 0.0282(4) 0.0256(4) -0.0046(3) 0.0143(3) -0.0076(4)
S9 0.0228(4) 0.0173(3) 0.0218(4) 0.0041(3) -0.0025(3) -0.0003(3)
C1 0.0257(16) 0.0304(17) 0.0209(15) 0.0053(13) 0.0055(12) -0.0013(13)
C2 0.034(2) 0.061(3) 0.054(3) 0.017(2) 0.0100(19) -0.008(2)
C3 0.061(3) 0.063(3) 0.033(2) 0.003(2) -0.006(2) -0.018(2)
C4 0.072(3) 0.046(2) 0.043(2) 0.018(2) 0.022(2) 0.015(2)
C5 0.0279(17) 0.0292(17) 0.0263(17) -0.0021(14) -0.0099(13) 0.0074(13)
C6 0.0277(19) 0.066(3) 0.040(2) -0.008(2) -0.0109(16) 0.0139(18)
C7 0.065(3) 0.035(2) 0.036(2) 0.0076(17) -0.022(2) 0.0070(19)
C8 0.038(2) 0.0342(19) 0.0341(19) -0.0103(16) -0.0117(15) 0.0089(16)
C9 0.0271(16) 0.0223(15) 0.0276(16) -0.0110(13) 0.0006(13) 0.0004(13)
C10 0.050(2) 0.0264(18) 0.053(2) -0.0168(17) 0.0064(19) -0.0087(17)
C11 0.052(2) 0.041(2) 0.0266(18) -0.0097(16) -0.0007(16) 0.0116(18)
C12 0.0315(19) 0.038(2) 0.043(2) -0.0147(17) 0.0021(16) 0.0087(16)
C13 0.0210(14) 0.0115(12) 0.0212(14) 0.0011(11) -0.0002(11) -0.0031(11)
C14 0.043(2) 0.0160(14) 0.0267(17) -0.0041(13) -0.0001(14) -0.0032(13)
C15 0.0239(15) 0.0179(14) 0.0278(16) 0.0076(12) -0.0022(12) 0.0002(12)
C16 0.0225(15) 0.0198(15) 0.0332(17) 0.0043(13) 0.0013(13) -0.0029(12)
C17 0.0103(12) 0.0224(14) 0.0245(15) 0.0004(12) -0.0003(10) 0.0029(11)
C18 0.0157(14) 0.0290(16) 0.0288(17) 0.0018(13) -0.0027(12) 0.0053(12)
C19 0.0161(14) 0.0242(15) 0.0338(18) 0.0011(13) 0.0020(12) -0.0016(12)
C20 0.0167(14) 0.0296(16) 0.0289(17) -0.0027(14) 0.0016(12) 0.0069(12)
C21 0.0095(12) 0.0283(16) 0.0255(15) 0.0008(13) 0.0019(11) -0.0014(11)
C22 0.0190(15) 0.0293(17) 0.0348(18) 0.0000(14) 0.0055(13) 0.0059(13)
C23 0.0220(16) 0.0354(18) 0.0290(17) 0.0022(14) 0.0046(13) -0.0074(14)
C24 0.0142(14) 0.0409(19) 0.0300(17) -0.0025(15) -0.0049(12) -0.0030(13)
C25 0.0217(15) 0.0285(16) 0.0210(15) -0.0016(13) -0.0079(12) -0.0054(12)
C26 0.0339(19) 0.0331(19) 0.0302(18) 0.0051(15) -0.0085(14) -0.0056(15)
C27 0.046(2) 0.033(2) 0.038(2) -0.0077(16) -0.0061(17) -0.0096(17)
C28 0.0210(17) 0.052(2) 0.042(2) 0.0015(18) -0.0035(15) -0.0056(16)
C29 0.0267(16) 0.0292(17) 0.0263(16) -0.0029(14) 0.0064(13) 0.0036(13)
C30 0.0305(19) 0.045(2) 0.041(2) 0.0099(18) 0.0134(16) 0.0083(16)
C31 0.049(2) 0.0262(18) 0.053(2) 0.0003(17) 0.0227(19) 0.0011(16)
C32 0.047(2) 0.066(3) 0.029(2) -0.0172(19) -0.0044(17) 0.004(2)
C33 0.0338(18) 0.0228(15) 0.0240(16) 0.0107(13) -0.0029(13) -0.0052(13)
C34 0.049(2) 0.038(2) 0.0232(17) 0.0096(15) -0.0057(15) -0.0114(17)
C35 0.054(2) 0.0275(19) 0.042(2) 0.0153(17) -0.0048(18) 0.0014(17)
C36 0.037(2) 0.0339(19) 0.0340(19) 0.0101(16) 0.0007(15) -0.0130(16)
N1 0.0265(14) 0.0188(13) 0.0300(15) -0.0007(11) -0.0011(11) -0.0015(11)
C37 0.036(2) 0.034(2) 0.047(2) 0.0006(17) 0.0002(17) 0.0107(16)
C38 0.0326(19) 0.0291(18) 0.051(2) 0.0017(17) 0.0040(17) -0.0090(15)
Cl1 0.0846(9) 0.0790(9) 0.0390(6) 0.0031(6) -0.0071(6) -0.0222(7)
Cl2 0.0646(8) 0.0739(9) 0.0733(9) -0.0163(7) 0.0016(7) -0.0252(7)
C39 0.053(3) 0.081(4) 0.041(2) -0.010(2) 0.007(2) -0.013(3)
Cl3 0.1090(12) 0.0778(10) 0.0867(11) -0.0354(8) 0.0440(9) -0.0460(9)
Cl4 0.0945(15) 0.318(4) 0.152(2) 0.166(3) 0.0401(14) 0.047(2)
C40 0.087(4) 0.058(3) 0.075(4) 0.016(3) -0.008(3) -0.010(3)

loop_
_atom_type_symbol
_atom_type_description
_atom_type_scat_dispersion_real
_atom_type_scat_dispersion_imag
_atom_type_scat_source
C C 0.0033 0.0016 'International Tables Vol C Tables 4.2.6.8 and 6.1.1.4'
H H 0.0000 0.0000 'International Tables Vol C Tables 4.2.6.8 and 6.1.1.4'
N N 0.0061 0.0033 'International Tables Vol C Tables 4.2.6.8 and 6.1.1.4'
S S 0.1246 0.1234 'International Tables Vol C Tables 4.2.6.8 and 6.1.1.4'
Cl Cl 0.1484 0.1585 'International Tables Vol C Tables 4.2.6.8 and 6.1.1.4'
Zr Zr -2.9673 0.5597 'International Tables Vol C Tables 4.2.6.8 and 6.1.1.4'

loop_
_geom_angle_atom_site_label_1
_geom_angle_atom_site_label_2
_geom_angle_atom_site_label_3
_geom_angle
_geom_angle_site_symmetry_1
_geom_angle_site_symmetry_3
_geom_angle_publ_flag
S1 Zr1 S2 105.38(3) . . ?
S1 Zr1 S3 101.68(3) . . ?
S2 Zr1 S3 104.66(3) . . ?
S1 Zr1 S6 152.73(3) . . ?
S2 Zr1 S6 101.32(3) . . ?
S3 Zr1 S6 76.49(2) . . ?
S1 Zr1 S4 108.01(3) . . ?
S2 Zr1 S4 80.66(2) . . ?
S3 Zr1 S4 147.28(3) . . ?
S6 Zr1 S4 70.83(2) . . ?
S1 Zr1 S5 83.76(3) . . ?
S2 Zr1 S5 161.84(3) . . ?
S3 Zr1 S5 88.39(2) . . ?
S6 Zr1 S5 69.03(2) . . ?
S4 Zr1 S5 81.58(2) . . ?
S8 Zr2 S7 103.96(3) . . ?
S8 Zr2 S9 89.94(3) . . ?
S7 Zr2 S9 111.59(3) . . ?
S8 Zr2 S6 89.88(3) . . ?
S7 Zr2 S6 154.35(3) . . ?
S9 Zr2 S6 89.56(2) . . ?
S8 Zr2 S5 154.98(3) . . ?
S7 Zr2 S5 100.42(3) . . ?
S9 Zr2 S5 75.83(2) . . ?
S6 Zr2 S5 69.87(2) . . ?
S8 Zr2 S4 105.57(3) . . ?
S7 Zr2 S4 84.72(2) . . ?
S9 Zr2 S4 154.43(2) . . ?
S6 Zr2 S4 70.66(2) . . ?
S5 Zr2 S4 82.06(2) . . ?
C1 S1 Zr1 131.09(11) . . ?
C5 S2 Zr1 128.49(11) . . ?
C9 S3 Zr1 122.26(11) . . ?
C13 S4 Zr1 119.03(9) . . ?
C13 S4 Zr2 127.93(9) . . ?
Zr1 S4 Zr2 91.21(2) . . ?
C17 S5 Zr2 117.50(10) . . ?
C17 S5 Zr1 127.70(10) . . ?
Zr2 S5 Zr1 90.78(2) . . ?
C21 S6 Zr2 123.76(10) . . ?
C21 S6 Zr1 116.85(10) . . ?
Zr2 S6 Zr1 92.14(2) . . ?
C25 S7 Zr2 124.44(11) . . ?
C29 S8 Zr2 124.75(11) . . ?
C33 S9 Zr2 125.26(11) . . ?
C3 C1 C4 111.6(4) . . ?
C3 C1 C2 109.2(3) . . ?
C4 C1 C2 109.3(3) . . ?
C3 C1 S1 110.3(3) . . ?
C4 C1 S1 111.5(2) . . ?
C2 C1 S1 104.6(2) . . ?
C8 C5 C6 110.8(3) . . ?
C8 C5 C7 110.2(3) . . ?
C6 C5 C7 110.1(3) . . ?
C8 C5 S2 112.0(2) . . ?
C6 C5 S2 107.0(2) . . ?
C7 C5 S2 106.7(2) . . ?
C11 C9 C12 109.7(3) . . ?
C11 C9 C10 110.0(3) . . ?
C12 C9 C10 110.2(3) . . ?
C11 C9 S3 110.9(2) . . ?
C12 C9 S3 110.5(2) . . ?
C10 C9 S3 105.5(2) . . ?
C16 C13 C14 111.3(3) . . ?
C16 C13 C15 110.1(3) . . ?
C14 C13 C15 108.7(3) . . ?
C16 C13 S4 111.9(2) . . ?
C14 C13 S4 107.9(2) . . ?
C15 C13 S4 106.82(19) . . ?
C18 C17 C20 110.3(2) . . ?
C18 C17 C19 110.8(3) . . ?
C20 C17 C19 110.2(3) . . ?
C18 C17 S5 106.4(2) . . ?
C20 C17 S5 106.9(2) . . ?
C19 C17 S5 112.1(2) . . ?
C22 C21 C23 110.4(3) . . ?
C22 C21 C24 111.2(3) . . ?
C23 C21 C24 109.9(3) . . ?
C22 C21 S6 112.4(2) . . ?
C23 C21 S6 106.9(2) . . ?
C24 C21 S6 105.8(2) . . ?
C26 C25 C27 110.2(3) . . ?
C26 C25 C28 110.8(3) . . ?
C27 C25 C28 109.9(3) . . ?
C26 C25 S7 111.7(2) . . ?
C27 C25 S7 106.6(2) . . ?
C28 C25 S7 107.5(2) . . ?
C31 C29 C32 111.5(3) . . ?
C31 C29 C30 110.7(3) . . ?
C32 C29 C30 110.1(3) . . ?
C31 C29 S8 111.3(2) . . ?
C32 C29 S8 107.5(3) . . ?
C30 C29 S8 105.6(2) . . ?
C36 C33 C34 110.9(3) . . ?
C36 C33 C35 110.1(3) . . ?
C34 C33 C35 109.3(3) . . ?
C36 C33 S9 109.8(2) . . ?
C34 C33 S9 111.8(2) . . ?
C35 C33 S9 104.7(3) . . ?
C37 N1 C38 113.6(3) . . ?
Cl1 C39 Cl2 113.3(3) . . ?
Cl4 C40 Cl3 116.0(3) . . ?

loop_
_geom_bond_atom_site_label_1
_geom_bond_atom_site_label_2
_geom_bond_distance
_geom_bond_site_symmetry_2
_geom_bond_publ_flag
Zr1 S1 2.4360(8) . ?
Zr1 S2 2.4641(8) . ?
Zr1 S3 2.5489(8) . ?
Zr1 S6 2.6842(7) . ?
Zr1 S4 2.6902(7) . ?
Zr1 S5 2.7336(7) . ?
Zr2 S8 2.4531(9) . ?
Zr2 S7 2.4654(8) . ?
Zr2 S9 2.5451(8) . ?
Zr2 S6 2.6743(7) . ?
Zr2 S5 2.6871(8) . ?
Zr2 S4 2.7110(7) . ?
S1 C1 1.858(3) . ?
S2 C5 1.860(3) . ?
S3 C9 1.861(3) . ?
S4 C13 1.874(3) . ?
S5 C17 1.881(3) . ?
S6 C21 1.874(3) . ?
S7 C25 1.860(3) . ?
S8 C29 1.852(3) . ?
S9 C33 1.865(3) . ?
C1 C3 1.496(5) . ?
C1 C4 1.507(5) . ?
C1 C2 1.536(5) . ?
C5 C8 1.509(5) . ?
C5 C6 1.519(5) . ?
C5 C7 1.523(5) . ?
C9 C11 1.512(5) . ?
C9 C12 1.516(5) . ?
C9 C10 1.526(5) . ?
C13 C16 1.516(4) . ?
C13 C14 1.524(4) . ?
C13 C15 1.528(4) . ?
C17 C18 1.518(4) . ?
C17 C20 1.522(4) . ?
C17 C19 1.524(4) . ?
C21 C22 1.525(4) . ?
C21 C23 1.525(4) . ?
C21 C24 1.526(4) . ?
C25 C26 1.511(5) . ?
C25 C27 1.520(5) . ?
C25 C28 1.525(5) . ?
C29 C31 1.508(5) . ?
C29 C32 1.520(5) . ?
C29 C30 1.521(5) . ?
C33 C36 1.519(5) . ?
C33 C34 1.520(5) . ?
C33 C35 1.532(5) . ?
N1 C37 1.474(4) . ?
N1 C38 1.477(4) . ?
Cl1 C39 1.730(5) . ?
Cl2 C39 1.739(5) . ?
Cl3 C40 1.730(6) . ?
Cl4 C40 1.672(6) . ?

loop_
_geom_torsion_atom_site_label_1
_geom_torsion_atom_site_label_2
_geom_torsion_atom_site_label_3
_geom_torsion_atom_site_label_4
_geom_torsion
_geom_torsion_site_symmetry_1
_geom_torsion_site_symmetry_2
_geom_torsion_site_symmetry_3
_geom_torsion_site_symmetry_4
_geom_torsion_publ_flag
S2 Zr1 S1 C1 -2.84(15) . . . . ?
S3 Zr1 S1 C1 106.11(15) . . . . ?
S6 Zr1 S1 C1 -170.76(14) . . . . ?
S4 Zr1 S1 C1 -87.82(15) . . . . ?
S5 Zr1 S1 C1 -166.84(15) . . . . ?
S1 Zr1 S2 C5 80.09(16) . . . . ?
S3 Zr1 S2 C5 -26.71(16) . . . . ?
S6 Zr1 S2 C5 -105.53(16) . . . . ?
S4 Zr1 S2 C5 -173.67(16) . . . . ?
S5 Zr1 S2 C5 -161.46(16) . . . . ?
S1 Zr1 S3 C9 -5.50(13) . . . . ?
S2 Zr1 S3 C9 104.01(13) . . . . ?
S6 Zr1 S3 C9 -157.60(13) . . . . ?
S4 Zr1 S3 C9 -160.44(13) . . . . ?
S5 Zr1 S3 C9 -88.79(13) . . . . ?
S1 Zr1 S4 C13 27.09(11) . . . . ?
S2 Zr1 S4 C13 -76.15(11) . . . . ?
S3 Zr1 S4 C13 -178.76(11) . . . . ?
S6 Zr1 S4 C13 178.31(11) . . . . ?
S5 Zr1 S4 C13 107.67(11) . . . . ?
S1 Zr1 S4 Zr2 -108.54(3) . . . . ?
S2 Zr1 S4 Zr2 148.22(3) . . . . ?
S3 Zr1 S4 Zr2 45.60(5) . . . . ?
S6 Zr1 S4 Zr2 42.68(2) . . . . ?
S5 Zr1 S4 Zr2 -27.96(2) . . . . ?
S8 Zr2 S4 C13 103.64(12) . . . . ?
S7 Zr2 S4 C13 0.59(12) . . . . ?
S9 Zr2 S4 C13 -130.93(13) . . . . ?
S6 Zr2 S4 C13 -172.11(12) . . . . ?
S5 Zr2 S4 C13 -100.73(12) . . . . ?
S8 Zr2 S4 Zr1 -127.18(3) . . . . ?
S7 Zr2 S4 Zr1 129.77(3) . . . . ?
S9 Zr2 S4 Zr1 -1.75(7) . . . . ?
S6 Zr2 S4 Zr1 -42.93(2) . . . . ?
S5 Zr2 S4 Zr1 28.45(2) . . . . ?
S8 Zr2 S5 C17 -143.82(12) . . . . ?
S7 Zr2 S5 C17 23.10(11) . . . . ?
S9 Zr2 S5 C17 -86.74(11) . . . . ?
S6 Zr2 S5 C17 178.44(11) . . . . ?
S4 Zr2 S5 C17 106.20(11) . . . . ?
S8 Zr2 S5 Zr1 82.03(7) . . . . ?
S7 Zr2 S5 Zr1 -111.05(2) . . . . ?
S9 Zr2 S5 Zr1 139.10(3) . . . . ?
S6 Zr2 S5 Zr1 44.29(2) . . . . ?
S4 Zr2 S5 Zr1 -27.96(2) . . . . ?
S1 Zr1 S5 C17 11.08(12) . . . . ?
S2 Zr1 S5 C17 -110.41(14) . . . . ?
S3 Zr1 S5 C17 113.02(12) . . . . ?
S6 Zr1 S5 C17 -170.84(12) . . . . ?
S4 Zr1 S5 C17 -98.23(12) . . . . ?
S1 Zr1 S5 Zr2 137.54(3) . . . . ?
S2 Zr1 S5 Zr2 16.05(9) . . . . ?
S3 Zr1 S5 Zr2 -120.53(2) . . . . ?
S6 Zr1 S5 Zr2 -44.39(2) . . . . ?
S4 Zr1 S5 Zr2 28.23(2) . . . . ?
S8 Zr2 S6 C21 24.98(12) . . . . ?
S7 Zr2 S6 C21 -98.59(13) . . . . ?
S9 Zr2 S6 C21 114.92(12) . . . . ?
S5 Zr2 S6 C21 -170.02(12) . . . . ?
S4 Zr2 S6 C21 -81.59(12) . . . . ?
S8 Zr2 S6 Zr1 149.64(3) . . . . ?
S7 Zr2 S6 Zr1 26.08(7) . . . . ?
S9 Zr2 S6 Zr1 -120.42(2) . . . . ?
S5 Zr2 S6 Zr1 -45.36(2) . . . . ?
S4 Zr2 S6 Zr1 43.07(2) . . . . ?
S1 Zr1 S6 C21 178.83(12) . . . . ?
S2 Zr1 S6 C21 10.71(11) . . . . ?
S3 Zr1 S6 C21 -91.84(11) . . . . ?
S4 Zr1 S6 C21 86.53(11) . . . . ?
S5 Zr1 S6 C21 174.65(11) . . . . ?
S1 Zr1 S6 Zr2 48.87(7) . . . . ?
S2 Zr1 S6 Zr2 -119.26(2) . . . . ?
S3 Zr1 S6 Zr2 138.19(3) . . . . ?
S4 Zr1 S6 Zr2 -43.43(2) . . . . ?
S5 Zr1 S6 Zr2 44.69(2) . . . . ?
S8 Zr2 S7 C25 71.21(14) . . . . ?
S9 Zr2 S7 C25 -24.36(14) . . . . ?
S6 Zr2 S7 C25 -167.95(13) . . . . ?
S5 Zr2 S7 C25 -103.13(13) . . . . ?
S4 Zr2 S7 C25 175.97(14) . . . . ?
S7 Zr2 S8 C29 30.88(14) . . . . ?
S9 Zr2 S8 C29 143.14(14) . . . . ?
S6 Zr2 S8 C29 -127.30(14) . . . . ?
S5 Zr2 S8 C29 -162.38(14) . . . . ?
S4 Zr2 S8 C29 -57.45(14) . . . . ?
S8 Zr2 S9 C33 -7.10(13) . . . . ?
S7 Zr2 S9 C33 97.91(13) . . . . ?
S6 Zr2 S9 C33 -96.98(13) . . . . ?
S5 Zr2 S9 C33 -166.31(13) . . . . ?
S4 Zr2 S9 C33 -135.39(13) . . . . ?
Zr1 S1 C1 C3 -79.9(3) . . . . ?
Zr1 S1 C1 C4 44.7(3) . . . . ?
Zr1 S1 C1 C2 162.8(2) . . . . ?
Zr1 S2 C5 C8 -0.5(3) . . . . ?
Zr1 S2 C5 C6 121.0(2) . . . . ?
Zr1 S2 C5 C7 -121.2(2) . . . . ?
Zr1 S3 C9 C11 -64.9(3) . . . . ?
Zr1 S3 C9 C12 57.0(3) . . . . ?
Zr1 S3 C9 C10 176.1(2) . . . . ?
Zr1 S4 C13 C16 -58.2(2) . . . . ?
Zr2 S4 C13 C16 59.3(2) . . . . ?
Zr1 S4 C13 C14 178.99(17) . . . . ?
Zr2 S4 C13 C14 -63.4(2) . . . . ?
Zr1 S4 C13 C15 62.3(2) . . . . ?
Zr2 S4 C13 C15 179.85(15) . . . . ?
Zr2 S5 C17 C18 57.7(2) . . . . ?
Zr1 S5 C17 C18 172.62(16) . . . . ?
Zr2 S5 C17 C20 175.56(17) . . . . ?
Zr1 S5 C17 C20 -69.5(2) . . . . ?
Zr2 S5 C17 C19 -63.6(2) . . . . ?
Zr1 S5 C17 C19 51.4(3) . . . . ?
Zr2 S6 C21 C22 49.8(3) . . . . ?
Zr1 S6 C21 C22 -63.1(2) . . . . ?
Zr2 S6 C21 C23 -71.6(2) . . . . ?
Zr1 S6 C21 C23 175.54(18) . . . . ?
Zr2 S6 C21 C24 171.35(17) . . . . ?
Zr1 S6 C21 C24 58.5(2) . . . . ?
Zr2 S7 C25 C26 -5.0(3) . . . . ?
Zr2 S7 C25 C27 -125.4(2) . . . . ?
Zr2 S7 C25 C28 116.8(2) . . . . ?
Zr2 S8 C29 C31 24.8(3) . . . . ?
Zr2 S8 C29 C32 -97.6(3) . . . . ?
Zr2 S8 C29 C30 144.93(19) . . . . ?
Zr2 S9 C33 C36 64.6(3) . . . . ?
Zr2 S9 C33 C34 -59.0(3) . . . . ?
Zr2 S9 C33 C35 -177.19(19) . . . . ?
